data_1569821
loop_
_publ_author_name
'Heinen, Tobias'
'Merzenich, Sarah'
'Kwill, Angelina'
'Vasylyeva, Vera'

_publ_section_title
;
 Halogen Bonding in Sulphonamide Co-Crystals: X&#xb7;&#xb7;&#xb7;&#x3c0;
 Preferred over X&#xb7;&#xb7;&#xb7;O/N?
;
_journal_issue 15
_journal_name_full 'Molecules (Basel, Switzerland)'
_journal_page_first 5910
_journal_paper_doi 10.3390/molecules28155910
_journal_volume 28
_journal_year 2023
_chemical_formula_moiety 'C3 F2 I, C12 H11 N O2 S'
_chemical_formula_sum 'C15 H11 F2 I N O2 S'
_chemical_formula_weight 434.21
_space_group_crystal_system monoclinic
_space_group_IT_number 14
_space_group_name_Hall '-P 2yn'
_space_group_name_H-M_alt 'P 1 21/n 1'
_atom_sites_solution_hydrogens difmap
_atom_sites_solution_primary dual
_audit_creation_date 2021-11-29
_audit_creation_method
;
Olex2 1.3
(compiled 2020.11.12 svn.r5f609507 for OlexSys, GUI svn.r6408)
;
_cell_angle_alpha 90
_cell_angle_beta 95.244(2)
_cell_angle_gamma 90
_cell_formula_units_Z 4
_cell_length_a 10.6190(2)
_cell_length_b 6.03240(10)
_cell_length_c 23.9571(6)
_cell_measurement_reflns_used 7500
_cell_measurement_temperature 100(2)
_cell_measurement_theta_max 30.2290
_cell_measurement_theta_min 2.1840
_cell_volume 1528.22(5)
_computing_cell_refinement 'CrysAlisPro 1.171.41.92a (Rigaku OD, 2020)'
_computing_data_collection 'CrysAlisPro 1.171.41.92a (Rigaku OD, 2020)'
_computing_data_reduction 'CrysAlisPro 1.171.41.92a (Rigaku OD, 2020)'
_computing_molecular_graphics 'Olex2 1.3 (Dolomanov et al., 2009)'
_computing_publication_material 'Olex2 1.3 (Dolomanov et al., 2009)'
_computing_structure_refinement 'XL  (Sheldrick, 2008)'
_computing_structure_solution 'SHELXT 2014/5 (Sheldrick, 2014)'
_diffrn_ambient_environment N~2~
_diffrn_ambient_temperature 100(2)
_diffrn_detector 'Hybrid Pixel Array Detector'
_diffrn_detector_area_resol_mean 10.0000
_diffrn_detector_type HyPix
_diffrn_measured_fraction_theta_full 0.999
_diffrn_measured_fraction_theta_max 0.811
_diffrn_measurement_details
;
List of Runs (angles in degrees, time in seconds):

  # Type    Start    End  Width  t~exp~   \w     \q     \k     \f   Frames
--------------------------------------------------------------------------
  1  \w    -23.00  28.00   0.50    0.84    --    1.96 -99.00  60.00  102
  2  \w    -19.00  12.00   0.50    0.84    --    1.96 -99.00 150.00   62
  3  \w    -69.00 -28.00   0.50    0.84    --    1.72 -19.00 120.00   82
  4  \w    -12.00  74.00   0.50    0.84    --    1.96  77.00-150.00  172
;
_diffrn_measurement_device 'four-circle diffractometer'
_diffrn_measurement_device_type 'XtaLAB Synergy, Dualflex, HyPix'
_diffrn_measurement_method '\w scans'
_diffrn_orient_matrix_type 'CrysAlisPro convention (1999,Acta A55,543-557)'
_diffrn_orient_matrix_UB_11 0.0605108000
_diffrn_orient_matrix_UB_12 0.0506997000
_diffrn_orient_matrix_UB_13 0.0016001000
_diffrn_orient_matrix_UB_21 -0.0285077000
_diffrn_orient_matrix_UB_22 0.1026608000
_diffrn_orient_matrix_UB_23 -0.0081602000
_diffrn_orient_matrix_UB_31 -0.0051781000
_diffrn_orient_matrix_UB_32 0.0264691000
_diffrn_orient_matrix_UB_33 0.0285547000
_diffrn_radiation_monochromator mirror
_diffrn_radiation_probe x-ray
_diffrn_radiation_type 'Mo K\a'
_diffrn_radiation_wavelength 0.71073
_diffrn_reflns_av_R_equivalents 0.0273
_diffrn_reflns_av_unetI/netI 0.0269
_diffrn_reflns_Laue_measured_fraction_full 0.999
_diffrn_reflns_Laue_measured_fraction_max 0.811
_diffrn_reflns_limit_h_max 14
_diffrn_reflns_limit_h_min -14
_diffrn_reflns_limit_k_max 8
_diffrn_reflns_limit_k_min -6
_diffrn_reflns_limit_l_max 28
_diffrn_reflns_limit_l_min -32
_diffrn_reflns_number 11111
_diffrn_reflns_point_group_measured_fraction_full 0.999
_diffrn_reflns_point_group_measured_fraction_max 0.811
_diffrn_reflns_theta_full 25.242
_diffrn_reflns_theta_max 30.114
_diffrn_reflns_theta_min 2.034
_diffrn_source 'micro-focus sealed X-ray tube'
_diffrn_source_type 'PhotonJet (Mo) X-ray Source'
_exptl_absorpt_coefficient_mu 2.259
_exptl_absorpt_correction_T_max 1.000
_exptl_absorpt_correction_T_min 0.517
_exptl_absorpt_correction_type gaussian
_exptl_absorpt_process_details
;
CrysAlisPro 1.171.41.92a (Rigaku Oxford Diffraction, 2020)
Numerical absorption correction based on gaussian integration over
a multifaceted crystal model
Empirical absorption correction using spherical harmonics,
implemented in SCALE3 ABSPACK scaling algorithm.
;
_exptl_crystal_colour 'clear colourless'
_exptl_crystal_colour_lustre clear
_exptl_crystal_colour_primary colourless
_exptl_crystal_density_diffrn 1.887
_exptl_crystal_description block
_exptl_crystal_F_000 844
_exptl_crystal_size_max 0.258
_exptl_crystal_size_mid 0.212
_exptl_crystal_size_min 0.097
_refine_diff_density_max 0.437
_refine_diff_density_min -0.339
_refine_diff_density_rms 0.076
_refine_ls_extinction_method none
_refine_ls_goodness_of_fit_ref 1.059
_refine_ls_hydrogen_treatment refxyz
_refine_ls_matrix_type full
_refine_ls_number_parameters 242
_refine_ls_number_reflns 3659
_refine_ls_number_restraints 0
_refine_ls_restrained_S_all 1.059
_refine_ls_R_factor_all 0.0222
_refine_ls_R_factor_gt 0.0202
_refine_ls_shift/su_max 0.004
_refine_ls_shift/su_mean 0.000
_refine_ls_structure_factor_coef Fsqd
_refine_ls_weighting_details 'w=1/[\s^2^(Fo^2^)+(0.0143P)^2^+0.8918P] where P=(Fo^2^+2Fc^2^)/3'
_refine_ls_weighting_scheme calc
_refine_ls_wR_factor_gt 0.0450
_refine_ls_wR_factor_ref 0.0458
_reflns_Friedel_coverage 0.000
_reflns_number_gt 3418
_reflns_number_total 3659
_reflns_threshold_expression 'I > 2\s(I)'
_cod_data_source_file 4-AK-B1_2zu1_final.cif
_cod_data_source_block th_ak_b1_mo_autored
_cod_database_code 1569821
_shelx_shelxl_version_number 2017/1
_chemical_oxdiff_formula C15H11N1O2S1F2I1
_chemical_oxdiff_usercomment block
_shelx_space_group_comment
;
The symmetry employed for this shelxl refinement is uniquely defined
by the following loop, which should always be used as a source of
symmetry information in preference to the above space-group names.
They are only intended as comments.
;
_shelx_estimated_absorpt_t_max 0.811
_shelx_estimated_absorpt_t_min 0.593
_reflns_odcompleteness_completeness 99.87
_reflns_odcompleteness_iscentric 1
_reflns_odcompleteness_theta 25.07
_olex2_refinement_description
;
1. Fixed Uiso
 At 1.2 times of:
  All H(H) groups
;
_olex2_submission_special_instructions 'No special instructions were received'
_oxdiff_exptl_absorpt_empirical_details
;
Empirical correction (ABSPACK) includes:
- Absorption correction using spherical harmonics
- Frame scaling
;
_oxdiff_exptl_absorpt_empirical_full_max 1.382
_oxdiff_exptl_absorpt_empirical_full_min 0.857

loop_
_space_group_symop_operation_xyz
'x, y, z'
'-x+1/2, y+1/2, -z+1/2'
'-x, -y, -z'
'x-1/2, -y-1/2, z-1/2'

loop_
_atom_site_label
_atom_site_type_symbol
_atom_site_fract_x
_atom_site_fract_y
_atom_site_fract_z
_atom_site_U_iso_or_equiv
_atom_site_adp_type
_atom_site_occupancy
_atom_site_site_symmetry_order
_atom_site_calc_flag
_atom_site_refinement_flags_posn
_atom_site_refinement_flags_adp
_atom_site_refinement_flags_occupancy
_atom_site_disorder_assembly
_atom_site_disorder_group
I1 I 0.72920(2) 0.64971(2) 0.56504(2) 0.01916(5) Uani 1 1 d . . . . .
S1 S 0.93355(4) 0.16243(7) 0.75353(2) 0.01434(9) Uani 1 1 d . . . . .
F1 F 0.74818(10) 1.0788(2) 0.48796(5) 0.0239(3) Uani 1 1 d . . . . .
F2 F 0.42749(11) 0.64931(19) 0.56054(5) 0.0243(3) Uani 1 1 d . . . . .
O1 O 0.83065(13) 0.0855(2) 0.78349(6) 0.0215(3) Uani 1 1 d . . . . .
O2 O 1.02636(12) 0.0100(2) 0.73652(6) 0.0192(3) Uani 1 1 d . . . . .
N1 N 0.86606(14) 0.2783(3) 0.69670(7) 0.0157(3) Uani 1 1 d . . . . .
C13 C 0.59269(17) 0.8563(3) 0.52537(8) 0.0149(3) Uani 1 1 d . . . . .
C14 C 0.62574(16) 1.0371(3) 0.49448(8) 0.0163(4) Uani 1 1 d . . . . .
C15 C 0.46468(17) 0.8209(3) 0.53051(8) 0.0165(4) Uani 1 1 d . . . . .
C7 C 0.94445(16) 0.3537(3) 0.65462(8) 0.0137(3) Uani 1 1 d . . . . .
C12 C 0.95907(17) 0.2147(3) 0.60917(8) 0.0173(4) Uani 1 1 d . . . . .
C2 C 0.93929(17) 0.5117(3) 0.82541(8) 0.0169(4) Uani 1 1 d . . . . .
C8 C 1.00336(18) 0.5602(3) 0.65833(8) 0.0180(4) Uani 1 1 d . . . . .
C11 C 1.03293(19) 0.2834(4) 0.56745(8) 0.0220(4) Uani 1 1 d . . . . .
C4 C 1.12845(18) 0.7135(3) 0.85643(8) 0.0207(4) Uani 1 1 d . . . . .
C6 C 1.14177(17) 0.4016(3) 0.79439(8) 0.0176(4) Uani 1 1 d . . . . .
C9 C 1.07719(18) 0.6259(3) 0.61601(9) 0.0212(4) Uani 1 1 d . . . . .
C3 C 0.99821(19) 0.6827(3) 0.85644(8) 0.0198(4) Uani 1 1 d . . . . .
C5 C 1.19956(18) 0.5739(4) 0.82556(8) 0.0207(4) Uani 1 1 d . . . . .
C1 C 1.01137(16) 0.3727(3) 0.79487(8) 0.0139(3) Uani 1 1 d . . . . .
C10 C 1.09190(18) 0.4890(4) 0.57091(9) 0.0221(4) Uani 1 1 d . . . . .
H10 H 1.140(2) 0.528(4) 0.5432(11) 0.030(6) Uiso 1 1 d . . . . .
H9 H 1.119(2) 0.764(4) 0.6183(10) 0.020(6) Uiso 1 1 d . . . . .
H6 H 1.189(2) 0.299(4) 0.7743(10) 0.023(6) Uiso 1 1 d . . . . .
H2 H 0.855(2) 0.490(4) 0.8254(10) 0.023(6) Uiso 1 1 d . . . . .
H5 H 1.287(2) 0.600(4) 0.8240(10) 0.025(6) Uiso 1 1 d . . . . .
H1 H 0.812(3) 0.358(4) 0.7047(11) 0.030 Uiso 1 1 d . U . . .
H8 H 0.993(2) 0.651(4) 0.6881(10) 0.019(6) Uiso 1 1 d . . . . .
H3 H 0.948(2) 0.774(4) 0.8779(11) 0.029(6) Uiso 1 1 d . . . . .
H12 H 0.922(2) 0.080(4) 0.6077(10) 0.026(6) Uiso 1 1 d . . . . .
H4 H 1.168(2) 0.828(4) 0.8758(11) 0.026(6) Uiso 1 1 d . . . . .
H11 H 1.039(3) 0.198(5) 0.5363(12) 0.039(7) Uiso 1 1 d . . . . .

loop_
_atom_site_aniso_label
_atom_site_aniso_U_11
_atom_site_aniso_U_22
_atom_site_aniso_U_33
_atom_site_aniso_U_23
_atom_site_aniso_U_13
_atom_site_aniso_U_12
I1 0.01617(7) 0.02164(7) 0.01934(7) 0.00446(5) -0.00011(5) 0.00457(4)
S1 0.01363(19) 0.0137(2) 0.0160(2) -0.00017(16) 0.00257(16) -0.00122(15)
F1 0.0122(5) 0.0271(6) 0.0326(7) 0.0074(5) 0.0036(5) -0.0015(4)
F2 0.0201(5) 0.0232(6) 0.0299(6) 0.0135(5) 0.0029(5) -0.0027(5)
O1 0.0209(6) 0.0230(7) 0.0216(7) 0.0004(6) 0.0066(6) -0.0074(6)
O2 0.0204(6) 0.0148(6) 0.0223(7) -0.0001(5) 0.0020(5) 0.0036(5)
N1 0.0119(7) 0.0190(8) 0.0163(7) -0.0012(6) 0.0022(6) 0.0023(6)
C13 0.0152(8) 0.0160(9) 0.0133(8) -0.0016(7) -0.0002(7) 0.0025(7)
C14 0.0107(7) 0.0212(9) 0.0170(9) 0.0000(7) 0.0020(7) -0.0016(7)
C15 0.0175(8) 0.0156(9) 0.0164(9) 0.0021(7) 0.0024(7) -0.0018(7)
C7 0.0108(7) 0.0153(9) 0.0148(8) 0.0005(7) -0.0004(7) 0.0029(6)
C12 0.0184(8) 0.0148(9) 0.0181(9) -0.0029(7) -0.0005(7) 0.0016(7)
C2 0.0147(8) 0.0189(9) 0.0173(9) 0.0012(7) 0.0017(7) 0.0005(7)
C8 0.0199(8) 0.0149(9) 0.0186(9) -0.0028(8) -0.0022(7) 0.0017(7)
C11 0.0224(9) 0.0270(10) 0.0170(9) -0.0024(8) 0.0032(8) 0.0054(8)
C4 0.0220(9) 0.0183(9) 0.0207(9) 0.0000(8) -0.0039(8) -0.0051(8)
C6 0.0151(8) 0.0195(9) 0.0184(9) 0.0020(7) 0.0024(7) 0.0012(7)
C9 0.0199(9) 0.0174(10) 0.0256(10) 0.0053(8) -0.0025(8) -0.0023(7)
C3 0.0221(9) 0.0194(10) 0.0179(9) -0.0007(8) 0.0024(8) 0.0018(7)
C5 0.0145(8) 0.0263(10) 0.0206(9) 0.0029(8) -0.0013(7) -0.0028(7)
C1 0.0148(8) 0.0131(8) 0.0134(8) 0.0012(7) -0.0005(7) -0.0017(6)
C10 0.0166(8) 0.0297(11) 0.0203(9) 0.0078(8) 0.0034(8) 0.0021(8)

loop_
_atom_type_symbol
_atom_type_description
_atom_type_scat_dispersion_real
_atom_type_scat_dispersion_imag
_atom_type_scat_source
C C 0.0033 0.0016 'International Tables Vol C Tables 4.2.6.8 and 6.1.1.4'
H H 0.0000 0.0000 'International Tables Vol C Tables 4.2.6.8 and 6.1.1.4'
N N 0.0061 0.0033 'International Tables Vol C Tables 4.2.6.8 and 6.1.1.4'
O O 0.0106 0.0060 'International Tables Vol C Tables 4.2.6.8 and 6.1.1.4'
F F 0.0171 0.0103 'International Tables Vol C Tables 4.2.6.8 and 6.1.1.4'
S S 0.1246 0.1234 'International Tables Vol C Tables 4.2.6.8 and 6.1.1.4'
I I -0.4742 1.8119 'International Tables Vol C Tables 4.2.6.8 and 6.1.1.4'

loop_
_exptl_crystal_face_index_h
_exptl_crystal_face_index_k
_exptl_crystal_face_index_l
_exptl_crystal_face_perp_dist
0 5 2 0.1215
-5 -3 5 0.1239
2 0 -5 0.1094
-1 0 1 0.0867
5 0 -2 0.1127
-5 2 5 0.1145
-3 -5 -5 0.1334
2 2 -5 0.1325
3 5 5 0.1209
0 0 1 0.0330
0 0 -1 0.0638
1 -1 -1 0.0867
-3 0 -5 0.0972

loop_
_geom_angle_atom_site_label_1
_geom_angle_atom_site_label_2
_geom_angle_atom_site_label_3
_geom_angle
_geom_angle_site_symmetry_1
_geom_angle_site_symmetry_3
_geom_angle_publ_flag
O1 S1 N1 104.96(8) . . ?
O1 S1 C1 106.84(9) . . ?
O2 S1 O1 120.56(9) . . ?
O2 S1 N1 107.31(8) . . ?
O2 S1 C1 108.73(8) . . ?
N1 S1 C1 107.84(9) . . ?
S1 N1 H1 109(2) . . ?
C7 N1 S1 118.73(12) . . ?
C7 N1 H1 117(2) . . ?
C14 C13 I1 121.24(13) . . ?
C14 C13 C15 117.78(16) . . ?
C15 C13 I1 120.95(14) . . ?
F1 C14 C13 120.30(16) . . ?
F1 C14 C15 118.29(17) . 3_676 ?
C15 C14 C13 121.41(16) 3_676 . ?
F2 C15 C13 120.24(16) . . ?
F2 C15 C14 118.95(16) . 3_676 ?
C14 C15 C13 120.81(17) 3_676 . ?
C12 C7 N1 118.06(17) . . ?
C8 C7 N1 121.53(17) . . ?
C8 C7 C12 120.40(18) . . ?
C7 C12 H12 119.4(16) . . ?
C11 C12 C7 119.55(19) . . ?
C11 C12 H12 121.0(16) . . ?
C3 C2 C1 119.24(17) . . ?
C3 C2 H2 120.3(15) . . ?
C1 C2 H2 120.5(16) . . ?
C7 C8 C9 119.12(18) . . ?
C7 C8 H8 120.1(15) . . ?
C9 C8 H8 120.8(15) . . ?
C12 C11 H11 120.3(18) . . ?
C10 C11 C12 120.33(19) . . ?
C10 C11 H11 119.2(18) . . ?
C3 C4 H4 120.5(16) . . ?
C5 C4 C3 120.44(19) . . ?
C5 C4 H4 119.1(16) . . ?
C5 C6 C1 118.58(18) . . ?
C5 C6 H6 122.0(14) . . ?
C1 C6 H6 119.3(14) . . ?
C8 C9 H9 120.1(15) . . ?
C10 C9 C8 120.71(19) . . ?
C10 C9 H9 119.1(15) . . ?
C2 C3 C4 119.84(19) . . ?
C2 C3 H3 118.5(15) . . ?
C4 C3 H3 121.6(15) . . ?
C4 C5 C6 120.32(18) . . ?
C4 C5 H5 120.2(15) . . ?
C6 C5 H5 119.4(15) . . ?
C2 C1 S1 118.48(14) . . ?
C2 C1 C6 121.59(17) . . ?
C6 C1 S1 119.88(15) . . ?
C11 C10 H10 118.0(17) . . ?
C9 C10 C11 119.89(19) . . ?
C9 C10 H10 122.1(17) . . ?

loop_
_geom_bond_atom_site_label_1
_geom_bond_atom_site_label_2
_geom_bond_distance
_geom_bond_site_symmetry_2
_geom_bond_publ_flag
I1 C13 2.0749(18) . ?
S1 O1 1.4379(14) . ?
S1 O2 1.4338(14) . ?
S1 N1 1.6365(16) . ?
S1 C1 1.7671(18) . ?
F1 C14 1.347(2) . ?
F2 C15 1.341(2) . ?
N1 C7 1.438(2) . ?
N1 H1 0.79(3) . ?
C13 C14 1.381(3) . ?
C13 C15 1.393(3) . ?
C14 C15 1.381(3) 3_676 ?
C7 C12 1.394(3) . ?
C7 C8 1.393(3) . ?
C12 C11 1.389(3) . ?
C12 H12 0.90(3) . ?
C2 C3 1.387(3) . ?
C2 C1 1.388(3) . ?
C2 H2 0.91(2) . ?
C8 C9 1.395(3) . ?
C8 H8 0.91(2) . ?
C11 C10 1.389(3) . ?
C11 H11 0.91(3) . ?
C4 C3 1.395(3) . ?
C4 C5 1.388(3) . ?
C4 H4 0.91(3) . ?
C6 C5 1.390(3) . ?
C6 C1 1.397(2) . ?
C6 H6 0.95(3) . ?
C9 C10 1.380(3) . ?
C9 H9 0.94(3) . ?
C3 H3 0.95(3) . ?
C5 H5 0.94(3) . ?
C10 H10 0.91(3) . ?

loop_
_geom_hbond_atom_site_label_D
_geom_hbond_atom_site_label_H
_geom_hbond_atom_site_label_A
_geom_hbond_distance_DH
_geom_hbond_distance_HA
_geom_hbond_distance_DA
_geom_hbond_angle_DHA
_geom_hbond_site_symmetry_A
_geom_hbond_publ_flag
N1 H1 O1 0.79(3) 2.08(3) 2.864(2) 173(3) 2_656 yes
C8 H8 O2 0.91(2) 2.47(2) 3.294(2) 151(2) 1_565 yes

loop_
_geom_torsion_atom_site_label_1
_geom_torsion_atom_site_label_2
_geom_torsion_atom_site_label_3
_geom_torsion_atom_site_label_4
_geom_torsion
_geom_torsion_site_symmetry_1
_geom_torsion_site_symmetry_2
_geom_torsion_site_symmetry_3
_geom_torsion_site_symmetry_4
_geom_torsion_publ_flag
I1 C13 C14 F1 2.2(2) . . . . ?
I1 C13 C14 C15 -177.92(14) . . . 3_676 ?
I1 C13 C15 F2 -1.2(2) . . . . ?
I1 C13 C15 C14 177.92(14) . . . 3_676 ?
S1 N1 C7 C12 97.08(18) . . . . ?
S1 N1 C7 C8 -83.7(2) . . . . ?
O1 S1 N1 C7 -173.94(14) . . . . ?
O1 S1 C1 C2 -35.25(17) . . . . ?
O1 S1 C1 C6 147.42(15) . . . . ?
O2 S1 N1 C7 -44.55(16) . . . . ?
O2 S1 C1 C2 -166.82(15) . . . . ?
O2 S1 C1 C6 15.85(18) . . . . ?
N1 S1 C1 C2 77.13(16) . . . . ?
N1 S1 C1 C6 -100.20(16) . . . . ?
N1 C7 C12 C11 179.26(16) . . . . ?
N1 C7 C8 C9 -179.27(16) . . . . ?
C14 C13 C15 F2 -179.26(17) . . . . ?
C14 C13 C15 C14 -0.1(3) . . . 3_676 ?
C15 C13 C14 F1 -179.76(17) . . . . ?
C15 C13 C14 C15 0.1(3) . . . 3_676 ?
C7 C12 C11 C10 0.0(3) . . . . ?
C7 C8 C9 C10 0.1(3) . . . . ?
C12 C7 C8 C9 -0.1(3) . . . . ?
C12 C11 C10 C9 0.0(3) . . . . ?
C8 C7 C12 C11 0.0(3) . . . . ?
C8 C9 C10 C11 -0.1(3) . . . . ?
C3 C2 C1 S1 -177.65(15) . . . . ?
C3 C2 C1 C6 -0.4(3) . . . . ?
C3 C4 C5 C6 -0.1(3) . . . . ?
C5 C4 C3 C2 0.0(3) . . . . ?
C5 C6 C1 S1 177.45(15) . . . . ?
C5 C6 C1 C2 0.2(3) . . . . ?
C1 S1 N1 C7 72.42(16) . . . . ?
C1 C2 C3 C4 0.3(3) . . . . ?
C1 C6 C5 C4 0.0(3) . . . . ?

loop_
_exptl_oxdiff_crystal_face_indexfrac_h
_exptl_oxdiff_crystal_face_indexfrac_k
_exptl_oxdiff_crystal_face_indexfrac_l
_exptl_oxdiff_crystal_face_x
_exptl_oxdiff_crystal_face_y
_exptl_oxdiff_crystal_face_z
-0.0011 4.9977 1.9954 0.2565 0.4968 0.1893
-4.9979 -2.9976 5.0030 -0.4464 -0.2061 0.0894
1.9991 -0.0004 -4.9983 0.1129 -0.0162 -0.1531
-0.9997 0.0002 1.0002 -0.0589 0.0204 0.0337
4.9992 -0.0010 -2.0033 0.2992 -0.1263 -0.0831
-4.9993 2.0000 4.9998 -0.1931 0.3070 0.2216
-2.9990 -4.9971 -4.9905 -0.4428 -0.3868 -0.2592
1.9985 1.9987 -4.9996 0.2143 0.1890 -0.1002
2.9990 4.9971 4.9905 0.4428 0.3868 0.2592
0.0001 0.0000 0.9993 0.0016 -0.0082 0.0285
-0.0001 -0.0000 -0.9993 -0.0016 0.0082 -0.0285
1.0000 -0.9997 -0.9996 0.0082 -0.1230 -0.0602
-3.0003 0.0006 -4.9937 -0.1895 0.1263 -0.1270
